data_7001689
loop_
_publ_author_name
'Liu, Cai-Ming'
'Xiong, Ming'
'Zhang, De-Qing'
'Du, Miao'
'Zhu, Dao-Ben'

_publ_section_title
;
 Two- and three-dimensional lanthanide--organic frameworks constructed
 using 1-hydro-6-oxopyridine-3-carboxylate and oxalate ligands
;
_journal_issue 29
_journal_name_full 'Dalton Transactions'
_journal_page_first 5666
_journal_paper_doi 10.1039/b903613j
_journal_year 2009
_chemical_formula_sum 'C8 H10 Gd N O10'
_chemical_formula_weight 437.42
_chemical_name_systematic
;
?
;
_space_group_IT_number 2
_symmetry_cell_setting triclinic
_symmetry_space_group_name_Hall '-P 1'
_symmetry_space_group_name_H-M 'P -1'
_atom_sites_solution_hydrogens geom
_atom_sites_solution_primary direct
_atom_sites_solution_secondary difmap
_audit_creation_method SHELXL-97
_cell_angle_alpha 112.59(2)
_cell_angle_beta 104.52(3)
_cell_angle_gamma 101.54(3)
_cell_formula_units_Z 2
_cell_length_a 8.222(2)
_cell_length_b 8.668(4)
_cell_length_c 10.103(3)
_cell_measurement_temperature 293(2)
_cell_volume 607.1(4)
_computing_cell_refinement SMART
_computing_data_collection 'SMART (Bruker, 2000)'
_computing_data_reduction 'SAINT (Bruker, 2000)'
_computing_molecular_graphics 'SHELXL-97 (Sheldrick, 1997)'
_computing_publication_material 'SHELXL-97 (Sheldrick, 1997)'
_computing_structure_refinement 'SHELXL-97 (Sheldrick, 1997)'
_computing_structure_solution 'SHELXS-97 (Sheldrick, 1990)'
_diffrn_ambient_temperature 293(2)
_diffrn_detector_area_resol_mean '15x15 microns'
_diffrn_measured_fraction_theta_full 0.985
_diffrn_measured_fraction_theta_max 0.985
_diffrn_measurement_device_type 'CCD area dtetector'
_diffrn_measurement_method 'phi and omega scans'
_diffrn_radiation_monochromator graphite
_diffrn_radiation_source 'fine-focus sealed tube'
_diffrn_radiation_type MoK\a
_diffrn_radiation_wavelength 0.71073
_diffrn_reflns_av_R_equivalents 0.0164
_diffrn_reflns_av_sigmaI/netI 0.0284
_diffrn_reflns_limit_h_max 10
_diffrn_reflns_limit_h_min -10
_diffrn_reflns_limit_k_max 7
_diffrn_reflns_limit_k_min -10
_diffrn_reflns_limit_l_max 12
_diffrn_reflns_limit_l_min -12
_diffrn_reflns_number 3682
_diffrn_reflns_theta_full 26.00
_diffrn_reflns_theta_max 26.00
_diffrn_reflns_theta_min 2.34
_exptl_absorpt_coefficient_mu 5.515
_exptl_absorpt_correction_T_max 1.000000
_exptl_absorpt_correction_T_min 0.540684
_exptl_absorpt_correction_type 'empirical(SADABS, Sheldrick 1996)'
_exptl_crystal_density_diffrn 2.393
_exptl_crystal_density_method 'not measured'
_exptl_crystal_F_000 418
_exptl_crystal_size_max 0.30
_exptl_crystal_size_mid 0.20
_exptl_crystal_size_min 0.20
_refine_diff_density_max 0.699
_refine_diff_density_min -0.822
_refine_diff_density_rms 0.105
_refine_ls_extinction_method none
_refine_ls_goodness_of_fit_ref 1.058
_refine_ls_hydrogen_treatment constr
_refine_ls_matrix_type full
_refine_ls_number_parameters 181
_refine_ls_number_reflns 2344
_refine_ls_number_restraints 0
_refine_ls_restrained_S_all 1.058
_refine_ls_R_factor_all 0.0183
_refine_ls_R_factor_gt 0.0179
_refine_ls_shift/su_max 0.000
_refine_ls_shift/su_mean 0.000
_refine_ls_structure_factor_coef Fsqd
_refine_ls_weighting_details 'calc w=1/[\s^2^(Fo^2^)+(0.0212P)^2^+0.5027P] where P=(Fo^2^+2Fc^2^)/3'
_refine_ls_weighting_scheme calc
_refine_ls_wR_factor_gt 0.0465
_refine_ls_wR_factor_ref 0.0467
_reflns_number_gt 2299
_reflns_number_total 2344
_reflns_threshold_expression >2sigma(I)
_cod_data_source_file b903613j.txt
_cod_data_source_block Gd
_cod_depositor_comments
;
The following automatic conversions were performed:
'_symmetry_cell_setting' value 'TRICLINIC' changed to 'triclinic'
according to '/home/saulius/struct/CIF-dictionaries/cif_core.dic'
dictionary named 'cif_core.dic' version 2.4.1 from 2010-06-29.

Automatic conversion script
Id: cif_fix_enum 1527 2010-12-29 10:47:43Z saulius 
;
_cod_original_sg_symbol_H-M P-1
_cod_database_code 7001689

loop_
_symmetry_equiv_pos_as_xyz
'x, y, z'
'-x, -y, -z'

loop_
_atom_site_label
_atom_site_type_symbol
_atom_site_fract_x
_atom_site_fract_y
_atom_site_fract_z
_atom_site_U_iso_or_equiv
_atom_site_adp_type
_atom_site_occupancy
_atom_site_symmetry_multiplicity
_atom_site_calc_flag
_atom_site_refinement_flags
_atom_site_disorder_assembly
_atom_site_disorder_group
Gd1 Gd 0.101621(17) 0.164998(16) -0.139896(13) 0.02088(7) Uani 1 1 d . . .
C1 C 0.3498(4) 0.6271(4) 0.6978(3) 0.0292(7) Uani 1 1 d . . .
C2 C 0.3803(4) 0.4611(5) 0.6620(4) 0.0322(7) Uani 1 1 d . . .
H2 H 0.4410 0.4398 0.7405 0.039 Uiso 1 1 calc R . .
C3 C 0.3206(4) 0.3352(4) 0.5136(3) 0.0265(6) Uani 1 1 d . . .
H3 H 0.3373 0.2264 0.4923 0.032 Uiso 1 1 calc R . .
C4 C 0.2340(4) 0.3648(4) 0.3909(3) 0.0228(6) Uani 1 1 d . . .
C5 C 0.2077(4) 0.5234(4) 0.4249(4) 0.0306(7) Uani 1 1 d . . .
H5 H 0.1535 0.5477 0.3461 0.037 Uiso 1 1 calc R . .
C6 C 0.1755(4) 0.2281(4) 0.2286(3) 0.0224(6) Uani 1 1 d . . .
C7 C 0.0932(4) 0.5579(4) 0.0133(3) 0.0256(6) Uani 1 1 d . . .
C8 C 0.0528(4) -0.0640(4) -0.4984(3) 0.0211(6) Uani 1 1 d . . .
N1 N 0.2603(4) 0.6460(4) 0.5735(3) 0.0328(6) Uani 1 1 d . . .
H1A H 0.2211 0.7397 0.5895 0.039 Uiso 1 1 d R . .
O1 O 0.1598(3) 0.2770(3) 0.1264(2) 0.0310(5) Uani 1 1 d . . .
O1W O 0.4183(3) 0.2758(4) -0.0802(4) 0.0488(7) Uani 1 1 d . . .
H1WB H 0.4469 0.2026 -0.1637 0.073 Uiso 1 1 d R . .
H1WA H 0.4729 0.3969 -0.0099 0.073 Uiso 1 1 d R . .
O2 O 0.1491(3) 0.0690(3) 0.2036(2) 0.0265(4) Uani 1 1 d . . .
O2W O 0.2232(3) -0.0323(3) -0.0697(3) 0.0329(5) Uani 1 1 d . . .
H2WB H 0.2789 -0.0880 -0.1027 0.049 Uiso 1 1 d R . .
H2WA H 0.2008 -0.0414 0.0096 0.049 Uiso 1 1 d R . .
O3 O 0.3982(3) 0.7502(3) 0.8300(3) 0.0425(6) Uani 1 1 d . . .
O3W O 0.4700(4) 0.9185(7) 0.3443(5) 0.0911(14) Uani 1 1 d . . .
H3WB H 0.3584 0.8659 0.2747 0.137 Uiso 1 1 d R . .
H3WA H 0.5341 0.8671 0.3025 0.137 Uiso 1 1 d R . .
O4 O 0.1865(3) 0.4789(3) -0.0480(3) 0.0351(5) Uani 1 1 d . . .
O5 O 0.1343(3) -0.0471(3) -0.3677(2) 0.0300(5) Uani 1 1 d . . .
O6 O -0.0505(3) 0.1714(3) -0.3764(2) 0.0309(5) Uani 1 1 d . . .
O7 O -0.1350(3) 0.2786(3) -0.0933(2) 0.0299(5) Uani 1 1 d . . .

loop_
_atom_site_aniso_label
_atom_site_aniso_U_11
_atom_site_aniso_U_22
_atom_site_aniso_U_33
_atom_site_aniso_U_23
_atom_site_aniso_U_13
_atom_site_aniso_U_12
Gd1 0.02973(10) 0.01658(9) 0.01307(9) 0.00366(7) 0.00765(6) 0.00768(6)
C1 0.0330(15) 0.0312(17) 0.0182(14) 0.0044(13) 0.0085(12) 0.0153(13)
C2 0.0423(17) 0.0330(18) 0.0187(14) 0.0101(14) 0.0060(13) 0.0177(15)
C3 0.0367(15) 0.0218(15) 0.0216(14) 0.0096(13) 0.0096(12) 0.0130(13)
C4 0.0303(14) 0.0196(14) 0.0173(13) 0.0068(12) 0.0093(11) 0.0089(12)
C5 0.0436(18) 0.0256(16) 0.0188(14) 0.0068(13) 0.0080(13) 0.0151(14)
C6 0.0266(13) 0.0198(14) 0.0165(13) 0.0043(12) 0.0067(11) 0.0090(11)
C7 0.0425(17) 0.0161(14) 0.0189(13) 0.0062(12) 0.0136(12) 0.0119(13)
C8 0.0273(13) 0.0191(14) 0.0168(13) 0.0067(12) 0.0088(11) 0.0094(12)
N1 0.0476(16) 0.0258(14) 0.0222(13) 0.0057(12) 0.0090(12) 0.0217(13)
O1 0.0518(13) 0.0259(12) 0.0158(10) 0.0085(9) 0.0126(9) 0.0159(10)
O1W 0.0303(12) 0.0501(17) 0.0648(18) 0.0338(15) 0.0080(12) 0.0072(12)
O2 0.0334(11) 0.0164(10) 0.0229(10) 0.0037(9) 0.0082(8) 0.0077(8)
O2W 0.0442(12) 0.0388(13) 0.0271(11) 0.0171(11) 0.0181(10) 0.0256(11)
O3 0.0529(14) 0.0390(14) 0.0193(11) -0.0021(11) 0.0047(10) 0.0251(12)
O3W 0.0467(18) 0.147(4) 0.070(2) 0.036(3) 0.0179(17) 0.046(2)
O4 0.0487(13) 0.0200(11) 0.0413(13) 0.0098(10) 0.0294(11) 0.0131(10)
O5 0.0416(12) 0.0358(13) 0.0159(10) 0.0101(9) 0.0094(9) 0.0243(10)
O6 0.0505(13) 0.0297(12) 0.0168(10) 0.0089(9) 0.0135(9) 0.0235(11)
O7 0.0378(12) 0.0168(10) 0.0271(11) 0.0032(9) 0.0115(9) 0.0077(9)

loop_
_atom_type_symbol
_atom_type_description
_atom_type_scat_dispersion_real
_atom_type_scat_dispersion_imag
_atom_type_scat_source
C C 0.0033 0.0016 'International Tables Vol C Tables 4.2.6.8 and 6.1.1.4'
H H 0.0000 0.0000 'International Tables Vol C Tables 4.2.6.8 and 6.1.1.4'
Gd Gd -0.1653 3.9035 'International Tables Vol C Tables 4.2.6.8 and 6.1.1.4'
N N 0.0061 0.0033 'International Tables Vol C Tables 4.2.6.8 and 6.1.1.4'
O O 0.0106 0.0060 'International Tables Vol C Tables 4.2.6.8 and 6.1.1.4'

loop_
_geom_angle_atom_site_label_1
_geom_angle_atom_site_label_2
_geom_angle_atom_site_label_3
_geom_angle
_geom_angle_site_symmetry_1
_geom_angle_site_symmetry_3
_geom_angle_publ_flag
O2 Gd1 O1 92.99(9) 2 . ?
O2 Gd1 O2W 76.38(8) 2 . ?
O1 Gd1 O2W 75.18(8) . . ?
O2 Gd1 O4 138.21(8) 2 . ?
O1 Gd1 O4 76.31(8) . . ?
O2W Gd1 O4 135.78(9) . . ?
O2 Gd1 O1W 148.72(9) 2 . ?
O1 Gd1 O1W 88.42(10) . . ?
O2W Gd1 O1W 73.80(9) . . ?
O4 Gd1 O1W 72.32(10) . . ?
O2 Gd1 O7 70.66(8) 2 . ?
O1 Gd1 O7 73.32(8) . . ?
O2W Gd1 O7 132.41(8) . . ?
O4 Gd1 O7 67.57(8) . . ?
O1W Gd1 O7 138.73(9) . . ?
O2 Gd1 O6 87.63(9) 2 . ?
O1 Gd1 O6 146.28(8) . . ?
O2W Gd1 O6 137.04(8) . . ?
O4 Gd1 O6 80.91(9) . . ?
O1W Gd1 O6 108.01(9) . . ?
O7 Gd1 O6 75.15(8) . . ?
O2 Gd1 O5 83.86(9) 2 . ?
O1 Gd1 O5 147.36(7) . . ?
O2W Gd1 O5 72.51(8) . . ?
O4 Gd1 O5 125.90(8) . . ?
O1W Gd1 O5 78.42(10) . . ?
O7 Gd1 O5 134.27(8) . . ?
O6 Gd1 O5 66.23(7) . . ?
O3 C1 N1 119.7(3) . . ?
O3 C1 C2 124.8(3) . . ?
N1 C1 C2 115.4(3) . . ?
C3 C2 C1 120.1(3) . . ?
C3 C2 H2 120.0 . . ?
C1 C2 H2 120.0 . . ?
C2 C3 C4 121.7(3) . . ?
C2 C3 H3 119.1 . . ?
C4 C3 H3 119.1 . . ?
C5 C4 C3 118.1(3) . . ?
C5 C4 C6 120.7(3) . . ?
C3 C4 C6 121.1(3) . . ?
N1 C5 C4 120.0(3) . . ?
N1 C5 H5 120.0 . . ?
C4 C5 H5 120.0 . . ?
O1 C6 O2 124.1(3) . . ?
O1 C6 C4 118.5(3) . . ?
O2 C6 C4 117.4(3) . . ?
O4 C7 O7 126.5(3) . 2_565 ?
O4 C7 C7 116.8(3) . 2_565 ?
O7 C7 C7 116.7(3) 2_565 2_565 ?
O6 C8 O5 126.7(3) 2_554 . ?
O6 C8 C8 117.3(3) 2_554 2_554 ?
O5 C8 C8 116.0(3) . 2_554 ?
C5 N1 C1 124.6(3) . . ?
C5 N1 H1A 115.8 . . ?
C1 N1 H1A 119.2 . . ?
C6 O1 Gd1 141.0(2) . . ?
Gd1 O1W H1WB 109.0 . . ?
Gd1 O1W H1WA 114.3 . . ?
H1WB O1W H1WA 130.5 . . ?
C6 O2 Gd1 133.97(19) . 2 ?
Gd1 O2W H2WB 131.4 . . ?
Gd1 O2W H2WA 113.6 . . ?
H2WB O2W H2WA 115.1 . . ?
H3WB O3W H3WA 106.5 . . ?
C7 O4 Gd1 118.0(2) . . ?
C8 O5 Gd1 119.79(18) . . ?
C8 O6 Gd1 120.40(18) 2_554 . ?
C7 O7 Gd1 117.2(2) 2_565 . ?

loop_
_geom_bond_atom_site_label_1
_geom_bond_atom_site_label_2
_geom_bond_distance
_geom_bond_site_symmetry_2
_geom_bond_publ_flag
Gd1 O2 2.332(2) 2 ?
Gd1 O1 2.361(2) . ?
Gd1 O2W 2.385(2) . ?
Gd1 O4 2.393(3) . ?
Gd1 O1W 2.415(3) . ?
Gd1 O7 2.418(2) . ?
Gd1 O6 2.430(2) . ?
Gd1 O5 2.451(2) . ?
C1 O3 1.245(4) . ?
C1 N1 1.373(4) . ?
C1 C2 1.433(5) . ?
C2 C3 1.356(4) . ?
C2 H2 0.9300 . ?
C3 C4 1.409(4) . ?
C3 H3 0.9300 . ?
C4 C5 1.359(4) . ?
C4 C6 1.486(4) . ?
C5 N1 1.355(4) . ?
C5 H5 0.9300 . ?
C6 O1 1.246(4) . ?
C6 O2 1.264(4) . ?
C7 O4 1.250(4) . ?
C7 O7 1.251(4) 2_565 ?
C7 C7 1.550(6) 2_565 ?
C8 O6 1.242(4) 2_554 ?
C8 O5 1.257(4) . ?
C8 C8 1.545(5) 2_554 ?
N1 H1A 0.9056 . ?
O1W H1WB 0.9577 . ?
O1W H1WA 0.9414 . ?
O2 Gd1 2.332(2) 2 ?
O2W H2WB 0.7719 . ?
O2W H2WA 0.8945 . ?
O3W H3WB 0.8987 . ?
O3W H3WA 0.8457 . ?
O6 C8 1.242(4) 2_554 ?
O7 C7 1.251(4) 2_565 ?

loop_
_geom_hbond_atom_site_label_D
_geom_hbond_atom_site_label_H
_geom_hbond_atom_site_label_A
_geom_hbond_distance_DH
_geom_hbond_distance_HA
_geom_hbond_distance_DA
_geom_hbond_angle_DHA
_geom_hbond_site_symmetry_A
N1 H1A O5 0.91 2.04 2.950(4) 178.3 1_566
O1W H1WB O3W 0.96 2.08 3.032(5) 170.7 2_665
O2W H2WB O3 0.77 1.88 2.645(3) 170.1 1_544
O2W H2WA O2 0.89 2.02 2.821(3) 148.7 .
O3W H3WB O7 0.90 1.98 2.868(5) 168.1 2_565

loop_
_geom_torsion_atom_site_label_1
_geom_torsion_atom_site_label_2
_geom_torsion_atom_site_label_3
_geom_torsion_atom_site_label_4
_geom_torsion
_geom_torsion_site_symmetry_1
_geom_torsion_site_symmetry_2
_geom_torsion_site_symmetry_3
_geom_torsion_site_symmetry_4
_geom_torsion_publ_flag
O3 C1 C2 C3 179.5(3) . . . . ?
N1 C1 C2 C3 -0.5(5) . . . . ?
C1 C2 C3 C4 2.4(5) . . . . ?
C2 C3 C4 C5 -1.4(5) . . . . ?
C2 C3 C4 C6 177.6(3) . . . . ?
C3 C4 C5 N1 -1.6(5) . . . . ?
C6 C4 C5 N1 179.4(3) . . . . ?
C5 C4 C6 O1 24.3(4) . . . . ?
C3 C4 C6 O1 -154.6(3) . . . . ?
C5 C4 C6 O2 -157.4(3) . . . . ?
C3 C4 C6 O2 23.6(4) . . . . ?
C4 C5 N1 C1 3.7(5) . . . . ?
O3 C1 N1 C5 177.5(3) . . . . ?
C2 C1 N1 C5 -2.5(5) . . . . ?
O2 C6 O1 Gd1 -4.4(5) . . . . ?
C4 C6 O1 Gd1 173.6(2) . . . . ?
O2 Gd1 O1 C6 49.8(3) 2 . . . ?
O2W Gd1 O1 C6 -25.3(3) . . . . ?
O4 Gd1 O1 C6 -171.1(3) . . . . ?
O1W Gd1 O1 C6 -98.9(3) . . . . ?
O7 Gd1 O1 C6 118.6(3) . . . . ?
O6 Gd1 O1 C6 140.0(3) . . . . ?
O5 Gd1 O1 C6 -33.5(4) . . . . ?
O1 C6 O2 Gd1 -87.7(4) . . . 2 ?
C4 C6 O2 Gd1 94.2(3) . . . 2 ?
O7 C7 O4 Gd1 165.1(2) 2_565 . . . ?
C7 C7 O4 Gd1 -15.3(4) 2_565 . . . ?
O2 Gd1 O4 C7 17.8(3) 2 . . . ?
O1 Gd1 O4 C7 -61.1(2) . . . . ?
O2W Gd1 O4 C7 -112.2(2) . . . . ?
O1W Gd1 O4 C7 -153.9(3) . . . . ?
O7 Gd1 O4 C7 16.2(2) . . . . ?
O6 Gd1 O4 C7 93.8(2) . . . . ?
O5 Gd1 O4 C7 145.5(2) . . . . ?
O6 C8 O5 Gd1 -176.4(2) 2_554 . . . ?
C8 C8 O5 Gd1 4.4(4) 2_554 . . . ?
O2 Gd1 O5 C8 85.8(2) 2 . . . ?
O1 Gd1 O5 C8 171.7(2) . . . . ?
O2W Gd1 O5 C8 163.4(2) . . . . ?
O4 Gd1 O5 C8 -62.2(3) . . . . ?
O1W Gd1 O5 C8 -120.1(2) . . . . ?
O7 Gd1 O5 C8 30.6(3) . . . . ?
O6 Gd1 O5 C8 -4.3(2) . . . . ?
O2 Gd1 O6 C8 -80.4(2) 2 . . 2_554 ?
O1 Gd1 O6 C8 -172.3(2) . . . 2_554 ?
O2W Gd1 O6 C8 -13.4(3) . . . 2_554 ?
O4 Gd1 O6 C8 139.9(2) . . . 2_554 ?
O1W Gd1 O6 C8 72.0(2) . . . 2_554 ?
O7 Gd1 O6 C8 -151.0(2) . . . 2_554 ?
O5 Gd1 O6 C8 3.9(2) . . . 2_554 ?
O2 Gd1 O7 C7 165.2(2) 2 . . 2_565 ?
O1 Gd1 O7 C7 65.8(2) . . . 2_565 ?
O2W Gd1 O7 C7 116.4(2) . . . 2_565 ?
O4 Gd1 O7 C7 -15.9(2) . . . 2_565 ?
O1W Gd1 O7 C7 -1.5(3) . . . 2_565 ?
O6 Gd1 O7 C7 -102.0(2) . . . 2_565 ?
O5 Gd1 O7 C7 -134.8(2) . . . 2_565 ?
